data_2216686
loop_
_publ_author_name
'Huan-Yu Wang'
'Shan Gao'
'Li-Hua Huo'
'Jing-Gui Zhao'

_publ_section_title
<i>catena</i>-Poly[[diaqua(1,10-phenanthroline-\k^2^<i>N</i>,<i>N</i>')cobalt(II)]-\m-<i>trans</i>-stilbene-4,4'-dicarboxylato-\k^2^<i>O</i>:<i>O</i>']
_journal_coeditor_code NG2367
_journal_issue 12
_journal_name_full 'Acta Crystallographica Section E'
_journal_page_first m3046
_journal_page_last m3047
_journal_paper_doi 10.1107/S1600536807057959
_journal_volume 63
_journal_year 2007
_chemical_formula_iupac '[Co (C16 H10 O4) (C12 H8 N2) H2 O)2]'
_chemical_formula_moiety 'C28 H22 Co N2 O6'
_chemical_formula_sum 'C28 H22 Co N2 O6'
_chemical_formula_weight 541.41
_chemical_name_systematic
;
catena-Poly[[diaqua(1,10-phenanthroline-\k^2^N,N')cobalt(II)]-\m-trans-
stilbene-4,4'-dicarboxylato-\k^2^O:O']
;
_space_group_IT_number 2
_symmetry_cell_setting triclinic
_symmetry_space_group_name_Hall '-P 1'
_symmetry_space_group_name_H-M 'P -1'
_atom_sites_solution_hydrogens geom
_atom_sites_solution_primary direct
_atom_sites_solution_secondary difmap
_audit_creation_method SHELXL97
_cell_angle_alpha 88.12(3)
_cell_angle_beta 84.29(3)
_cell_angle_gamma 76.38(3)
_cell_formula_units_Z 2
_cell_length_a 7.5345(15)
_cell_length_b 9.2112(18)
_cell_length_c 18.524(4)
_cell_measurement_reflns_used 10169
_cell_measurement_temperature 295(2)
_cell_measurement_theta_max 27.47
_cell_measurement_theta_min 3.10
_cell_volume 1243.2(5)
_computing_cell_refinement 'RAPID-AUTO (Rigaku, 1998)'
_computing_data_collection 'RAPID-AUTO (Rigaku, 1998)'
_computing_data_reduction 'CrystalStructure (Rigaku/MSC, 2002)'
_computing_molecular_graphics 'ORTEPII (Johnson, 1976)'
_computing_publication_material 'publCIF (Westrip 2007)'
_computing_structure_refinement 'SHELXL97 (Sheldrick, 1997)'
_computing_structure_solution 'SHELXS97 (Sheldrick, 1997)'
_diffrn_ambient_temperature 295(2)
_diffrn_detector_area_resol_mean 10
_diffrn_measured_fraction_theta_full 0.968
_diffrn_measured_fraction_theta_max 0.968
_diffrn_measurement_device_type 'Rigaku R-AXIS RAPID'
_diffrn_measurement_method \w
_diffrn_radiation_monochromator graphite
_diffrn_radiation_source 'fine-focus sealed tube'
_diffrn_radiation_type MoK\a
_diffrn_radiation_wavelength 0.71073
_diffrn_reflns_av_R_equivalents 0.0298
_diffrn_reflns_av_sigmaI/netI 0.0403
_diffrn_reflns_limit_h_max 9
_diffrn_reflns_limit_h_min -9
_diffrn_reflns_limit_k_max 11
_diffrn_reflns_limit_k_min -11
_diffrn_reflns_limit_l_max 24
_diffrn_reflns_limit_l_min -23
_diffrn_reflns_number 11895
_diffrn_reflns_theta_full 27.48
_diffrn_reflns_theta_max 27.48
_diffrn_reflns_theta_min 3.10
_diffrn_standards_decay_% 0
_diffrn_standards_interval_count 0
_diffrn_standards_interval_time 0
_diffrn_standards_number 0
_exptl_absorpt_coefficient_mu 0.737
_exptl_absorpt_correction_T_max 0.9168
_exptl_absorpt_correction_T_min 0.811
_exptl_absorpt_correction_type multi-scan
_exptl_absorpt_process_details '(ABSCOR; Higashi, 1995)'
_exptl_crystal_colour pink
_exptl_crystal_density_diffrn 1.446
_exptl_crystal_density_method 'not measured'
_exptl_crystal_description prism
_exptl_crystal_F_000 558
_exptl_crystal_size_max 0.36
_exptl_crystal_size_mid 0.24
_exptl_crystal_size_min 0.12
_refine_diff_density_max 0.470
_refine_diff_density_min -0.478
_refine_ls_extinction_method none
_refine_ls_goodness_of_fit_ref 1.014
_refine_ls_hydrogen_treatment mixed
_refine_ls_matrix_type full
_refine_ls_number_parameters 346
_refine_ls_number_reflns 5509
_refine_ls_number_restraints 6
_refine_ls_restrained_S_all 1.014
_refine_ls_R_factor_all 0.0566
_refine_ls_R_factor_gt 0.0434
_refine_ls_shift/su_max 0.000
_refine_ls_shift/su_mean <0.001
_refine_ls_structure_factor_coef Fsqd
_refine_ls_weighting_details 'calc w = 1/[\s^2^(Fo^2^)+(0.0745P)^2^+1.1034P] where P=(Fo^2^+2Fc^2^)/3'
_refine_ls_weighting_scheme calc
_refine_ls_wR_factor_gt 0.1353
_refine_ls_wR_factor_ref 0.1417
_reflns_number_gt 4338
_reflns_number_total 5509
_reflns_threshold_expression I>2\s(I)
_cod_data_source_file ng2367.cif
_cod_data_source_block I
_cod_database_code 2216686
_cod_database_fobs_code 2216686

loop_
_symmetry_equiv_pos_as_xyz
'x, y, z'
'-x, -y, -z'

loop_
_atom_site_type_symbol
_atom_site_label
_atom_site_fract_x
_atom_site_fract_y
_atom_site_fract_z
_atom_site_U_iso_or_equiv
_atom_site_adp_type
_atom_site_calc_flag
_atom_site_refinement_flags
_atom_site_occupancy
Co Co1 0.43923(5) 0.65500(4) 0.628861(19) 0.02933(13) Uani d . 1
O O1W 0.6521(3) 0.5294(3) 0.55787(12) 0.0440(5) Uani d D 1
H H1W1 0.675(5) 0.513(5) 0.5126(7) 0.066 Uiso d D 1
H H1W2 0.744(3) 0.549(5) 0.5747(17) 0.066 Uiso d D 1
O O2W 0.2624(3) 0.5328(2) 0.58733(10) 0.0347(4) Uani d D 1
H H2W1 0.1490(17) 0.559(3) 0.6021(18) 0.052 Uiso d D 1
H H2W2 0.310(4) 0.451(2) 0.6084(18) 0.052 Uiso d D 1
O O1 0.3931(3) 0.3052(2) 0.66551(12) 0.0458(5) Uani d . 1
O O2 0.4849(3) 0.4951(2) 0.71028(11) 0.0428(5) Uani d . 1
O O3 0.9059(3) 0.5857(3) 0.63524(11) 0.0441(5) Uani d . 1
O O4 0.6409(3) 0.7378(2) 0.67405(11) 0.0347(4) Uani d . 1
N N1 0.2421(3) 0.8101(3) 0.69611(13) 0.0368(5) Uani d . 1
N N2 0.3447(3) 0.8322(3) 0.55504(13) 0.0339(5) Uani d . 1
C C1 0.1957(5) 0.7976(4) 0.76617(18) 0.0500(8) Uani d . 1
H H1A 0.2489 0.7107 0.7904 0.060 Uiso calc R 1
C C2 0.0693(6) 0.9103(5) 0.8053(2) 0.0656(12) Uani d . 1
H H2A 0.0391 0.8979 0.8547 0.079 Uiso calc R 1
C C3 -0.0089(6) 1.0383(5) 0.7706(3) 0.0683(12) Uani d . 1
H H3A -0.0946 1.1129 0.7961 0.082 Uiso calc R 1
C C4 0.0386(5) 1.0581(4) 0.6969(2) 0.0524(9) Uani d . 1
C C5 -0.0311(5) 1.1907(4) 0.6553(3) 0.0650(12) Uani d . 1
H H5A -0.1155 1.2703 0.6779 0.078 Uiso calc R 1
C C6 0.0238(5) 1.2009(4) 0.5847(3) 0.0612(11) Uani d . 1
H H6A -0.0231 1.2882 0.5594 0.073 Uiso calc R 1
C C7 0.1512(4) 1.0830(3) 0.5473(2) 0.0452(8) Uani d . 1
C C8 0.2095(5) 1.0866(4) 0.4735(2) 0.0523(9) Uani d . 1
H H8A 0.1656 1.1712 0.4459 0.063 Uiso calc R 1
C C9 0.3301(5) 0.9673(4) 0.44203(19) 0.0486(8) Uani d . 1
H H9A 0.3696 0.9696 0.3929 0.058 Uiso calc R 1
C C10 0.3943(5) 0.8406(4) 0.48433(16) 0.0417(7) Uani d . 1
H H10A 0.4752 0.7587 0.4620 0.050 Uiso calc R 1
C C11 0.2226(4) 0.9508(3) 0.58613(17) 0.0354(6) Uani d . 1
C C12 0.1659(4) 0.9390(3) 0.66163(17) 0.0378(7) Uani d . 1
C C13 0.7921(4) 0.6514(3) 0.68497(15) 0.0314(6) Uani d . 1
C C14 0.8366(4) 0.6222(3) 0.76200(15) 0.0348(6) Uani d . 1
C C15 0.7248(5) 0.7048(4) 0.81696(18) 0.0522(9) Uani d . 1
H H15A 0.6250 0.7798 0.8056 0.063 Uiso calc R 1
C C16 0.7589(6) 0.6776(5) 0.88847(19) 0.0627(11) Uani d . 1
H H16A 0.6814 0.7347 0.9245 0.075 Uiso calc R 1
C C17 0.9054(5) 0.5675(5) 0.90771(18) 0.0539(9) Uani d . 1
C C18 1.0162(5) 0.4823(4) 0.85223(19) 0.0515(9) Uani d . 1
H H18A 1.1141 0.4057 0.8638 0.062 Uiso calc R 1
C C19 0.9832(4) 0.5096(4) 0.78023(17) 0.0416(7) Uani d . 1
H H19A 1.0596 0.4522 0.7440 0.050 Uiso calc R 1
C C20 0.9339(6) 0.5462(5) 0.9859(2) 0.0654(11) Uani d . 1
H H20A 0.8468 0.6061 1.0181 0.079 Uiso calc R 1
C C21 0.4532(4) 0.3663(3) 0.71367(15) 0.0344(6) Uani d . 1
C C22 0.4856(4) 0.2819(3) 0.78413(15) 0.0351(6) Uani d . 1
C C23 0.5623(5) 0.3377(4) 0.83860(17) 0.0432(7) Uani d . 1
H H23A 0.6004 0.4265 0.8314 0.052 Uiso calc R 1
C C24 0.5825(5) 0.2607(4) 0.90439(17) 0.0478(8) Uani d . 1
H H24A 0.6365 0.2978 0.9405 0.057 Uiso calc R 1
C C25 0.5232(5) 0.1291(4) 0.91687(16) 0.0442(8) Uani d . 1
C C26 0.4475(6) 0.0748(4) 0.86118(18) 0.0525(9) Uani d . 1
H H26A 0.4070 -0.0129 0.8685 0.063 Uiso calc R 1
C C27 0.4311(5) 0.1479(4) 0.79540(18) 0.0471(8) Uani d . 1
H H27A 0.3834 0.1078 0.7583 0.057 Uiso calc R 1
C C28 0.5413(5) 0.0533(4) 0.98769(17) 0.0498(8) Uani d . 1
H H28A 0.6174 0.0827 1.0180 0.060 Uiso calc R 1

loop_
_atom_site_aniso_label
_atom_site_aniso_U_11
_atom_site_aniso_U_22
_atom_site_aniso_U_33
_atom_site_aniso_U_12
_atom_site_aniso_U_13
_atom_site_aniso_U_23
Co1 0.0294(2) 0.0318(2) 0.02577(19) -0.00472(15) -0.00555(13) 0.00541(14)
O1W 0.0322(11) 0.0621(15) 0.0343(11) -0.0023(11) -0.0047(9) -0.0101(10)
O2W 0.0312(10) 0.0420(12) 0.0305(10) -0.0074(9) -0.0042(8) 0.0039(8)
O1 0.0629(15) 0.0392(12) 0.0369(11) -0.0127(11) -0.0139(10) 0.0058(9)
O2 0.0573(14) 0.0435(12) 0.0338(11) -0.0216(11) -0.0153(10) 0.0154(9)
O3 0.0327(11) 0.0638(15) 0.0332(11) -0.0054(11) -0.0050(9) -0.0014(10)
O4 0.0352(11) 0.0336(11) 0.0355(10) -0.0065(9) -0.0097(8) 0.0035(8)
N1 0.0325(12) 0.0403(14) 0.0376(13) -0.0092(11) -0.0017(10) -0.0001(10)
N2 0.0339(12) 0.0353(13) 0.0339(12) -0.0093(11) -0.0086(10) 0.0062(10)
C1 0.051(2) 0.060(2) 0.0406(17) -0.0186(18) 0.0056(15) -0.0054(15)
C2 0.066(3) 0.083(3) 0.051(2) -0.031(2) 0.0185(19) -0.021(2)
C3 0.052(2) 0.069(3) 0.079(3) -0.008(2) 0.017(2) -0.035(2)
C4 0.0349(17) 0.050(2) 0.072(2) -0.0099(16) 0.0013(16) -0.0196(18)
C5 0.045(2) 0.038(2) 0.109(4) 0.0028(17) -0.012(2) -0.020(2)
C6 0.049(2) 0.0323(18) 0.102(3) -0.0017(16) -0.024(2) 0.0034(19)
C7 0.0375(16) 0.0291(15) 0.072(2) -0.0081(14) -0.0220(15) 0.0086(14)
C8 0.056(2) 0.0424(19) 0.066(2) -0.0207(18) -0.0305(18) 0.0263(17)
C9 0.058(2) 0.053(2) 0.0422(17) -0.0248(18) -0.0189(15) 0.0198(15)
C10 0.0468(17) 0.0473(18) 0.0349(15) -0.0174(15) -0.0096(13) 0.0085(13)
C11 0.0281(13) 0.0308(14) 0.0488(17) -0.0072(12) -0.0120(12) 0.0040(12)
C12 0.0283(14) 0.0363(16) 0.0495(17) -0.0077(13) -0.0038(12) -0.0068(13)
C13 0.0310(14) 0.0336(14) 0.0322(14) -0.0119(12) -0.0064(11) 0.0043(11)
C14 0.0354(15) 0.0400(16) 0.0317(14) -0.0129(13) -0.0083(11) 0.0036(11)
C15 0.055(2) 0.056(2) 0.0391(17) 0.0019(17) -0.0096(15) -0.0065(15)
C16 0.070(3) 0.073(3) 0.0359(18) 0.004(2) -0.0074(17) -0.0105(17)
C17 0.059(2) 0.071(2) 0.0336(16) -0.016(2) -0.0111(15) 0.0014(16)
C18 0.0441(18) 0.062(2) 0.0440(18) -0.0004(17) -0.0145(14) 0.0094(16)
C19 0.0380(16) 0.0506(19) 0.0343(15) -0.0061(15) -0.0054(12) 0.0017(13)
C20 0.067(3) 0.087(3) 0.0363(18) -0.002(2) -0.0122(17) -0.0025(18)
C21 0.0336(14) 0.0362(15) 0.0302(14) -0.0033(12) -0.0019(11) 0.0075(11)
C22 0.0382(15) 0.0323(15) 0.0317(14) -0.0043(13) -0.0003(11) 0.0079(11)
C23 0.0530(19) 0.0413(17) 0.0370(16) -0.0155(15) -0.0057(13) 0.0109(13)
C24 0.064(2) 0.049(2) 0.0328(15) -0.0188(18) -0.0092(14) 0.0073(13)
C25 0.062(2) 0.0352(16) 0.0314(15) -0.0059(15) -0.0002(14) 0.0073(12)
C26 0.079(3) 0.0394(18) 0.0404(17) -0.0179(18) -0.0041(17) 0.0093(14)
C27 0.067(2) 0.0377(17) 0.0386(16) -0.0162(17) -0.0052(15) 0.0043(13)
C28 0.068(2) 0.0435(18) 0.0340(16) -0.0062(17) -0.0052(15) 0.0090(13)

loop_
_atom_type_symbol
_atom_type_description
_atom_type_scat_dispersion_real
_atom_type_scat_dispersion_imag
_atom_type_scat_source
C C 0.0033 0.0016 'International Tables Vol C Tables 4.2.6.8 and 6.1.1.4'
H H 0.0000 0.0000 'International Tables Vol C Tables 4.2.6.8 and 6.1.1.4'
N N 0.0061 0.0033 'International Tables Vol C Tables 4.2.6.8 and 6.1.1.4'
O O 0.0106 0.0060 'International Tables Vol C Tables 4.2.6.8 and 6.1.1.4'
Co Co 0.3494 0.9721 'International Tables Vol C Tables 4.2.6.8 and 6.1.1.4'

loop_
_geom_angle_atom_site_label_1
_geom_angle_atom_site_label_2
_geom_angle_atom_site_label_3
_geom_angle_site_symmetry_1
_geom_angle
_geom_angle_publ_flag
O2 Co1 O4 . 84.05(8) yes
O2 Co1 O1W . 92.31(10) yes
O4 Co1 O1W . 87.44(9) yes
O2 Co1 N2 . 169.76(9) yes
O4 Co1 N2 . 100.04(9) yes
O1W Co1 N2 . 97.24(10) yes
O2 Co1 N1 . 93.57(10) yes
O4 Co1 N1 . 86.75(9) yes
O1W Co1 N1 . 171.27(10) yes
N2 Co1 N1 . 77.39(10) yes
O2 Co1 O2W . 87.87(8) yes
O4 Co1 O2W . 169.94(8) yes
O1W Co1 O2W . 86.90(9) yes
N2 Co1 O2W . 88.93(9) yes
N1 Co1 O2W . 99.76(9) yes
Co1 O1W H1W1 . 138(3) ?
Co1 O1W H1W2 . 100(2) ?
H1W1 O1W H1W2 . 110.2(17) ?
Co1 O2W H2W1 . 117(3) ?
Co1 O2W H2W2 . 95(2) ?
H2W1 O2W H2W2 . 108.6(16) ?
C21 O2 Co1 . 129.21(19) ?
C13 O4 Co1 . 119.98(18) ?
C1 N1 C12 . 118.1(3) ?
C1 N1 Co1 . 127.6(2) ?
C12 N1 Co1 . 114.2(2) ?
C10 N2 C11 . 117.8(3) ?
C10 N2 Co1 . 128.1(2) ?
C11 N2 Co1 . 114.14(19) ?
N1 C1 C2 . 122.4(4) ?
N1 C1 H1A . 118.8 ?
C2 C1 H1A . 118.8 ?
C3 C2 C1 . 119.4(4) ?
C3 C2 H2A . 120.3 ?
C1 C2 H2A . 120.3 ?
C2 C3 C4 . 120.4(4) ?
C2 C3 H3A . 119.8 ?
C4 C3 H3A . 119.8 ?
C3 C4 C12 . 116.5(4) ?
C3 C4 C5 . 125.0(4) ?
C12 C4 C5 . 118.5(4) ?
C6 C5 C4 . 121.0(4) ?
C6 C5 H5A . 119.5 ?
C4 C5 H5A . 119.5 ?
C5 C6 C7 . 122.1(4) ?
C5 C6 H6A . 119.0 ?
C7 C6 H6A . 119.0 ?
C8 C7 C11 . 117.0(3) ?
C8 C7 C6 . 124.3(3) ?
C11 C7 C6 . 118.7(3) ?
C9 C8 C7 . 120.2(3) ?
C9 C8 H8A . 119.9 ?
C7 C8 H8A . 119.9 ?
C8 C9 C10 . 119.2(3) ?
C8 C9 H9A . 120.4 ?
C10 C9 H9A . 120.4 ?
N2 C10 C9 . 122.9(3) ?
N2 C10 H10A . 118.6 ?
C9 C10 H10A . 118.6 ?
N2 C11 C7 . 122.9(3) ?
N2 C11 C12 . 117.4(3) ?
C7 C11 C12 . 119.7(3) ?
N1 C12 C4 . 123.2(3) ?
N1 C12 C11 . 116.8(3) ?
C4 C12 C11 . 120.0(3) ?
O4 C13 O3 . 123.8(3) ?
O4 C13 C14 . 117.8(3) ?
O3 C13 C14 . 118.4(3) ?
C15 C14 C19 . 118.6(3) ?
C15 C14 C13 . 119.6(3) ?
C19 C14 C13 . 121.8(3) ?
C16 C15 C14 . 120.9(4) ?
C16 C15 H15A . 119.5 ?
C14 C15 H15A . 119.5 ?
C17 C16 C15 . 121.4(4) ?
C17 C16 H16A . 119.3 ?
C15 C16 H16A . 119.3 ?
C16 C17 C18 . 117.5(3) ?
C16 C17 C20 . 118.1(4) ?
C18 C17 C20 . 124.3(4) ?
C19 C18 C17 . 121.3(3) ?
C19 C18 H18A . 119.4 ?
C17 C18 H18A . 119.4 ?
C18 C19 C14 . 120.2(3) ?
C18 C19 H19A . 119.9 ?
C14 C19 H19A . 119.9 ?
C20 C20 C17 2_767 127.2(5) ?
C20 C20 H20A 2_767 116.4 ?
C17 C20 H20A . 116.4 ?
O1 C21 O2 . 126.3(3) ?
O1 C21 C22 . 117.5(3) ?
O2 C21 C22 . 116.2(3) ?
C23 C22 C27 . 119.4(3) ?
C23 C22 C21 . 121.2(3) ?
C27 C22 C21 . 119.3(3) ?
C22 C23 C24 . 119.9(3) ?
C22 C23 H23A . 120.1 ?
C24 C23 H23A . 120.1 ?
C25 C24 C23 . 121.0(3) ?
C25 C24 H24A . 119.5 ?
C23 C24 H24A . 119.5 ?
C26 C25 C24 . 118.0(3) ?
C26 C25 C28 . 122.3(3) ?
C24 C25 C28 . 119.6(3) ?
C27 C26 C25 . 121.4(3) ?
C27 C26 H26A . 119.3 ?
C25 C26 H26A . 119.3 ?
C26 C27 C22 . 120.2(3) ?
C26 C27 H27A . 119.9 ?
C22 C27 H27A . 119.9 ?
C28 C28 C25 2_657 125.9(5) ?
C28 C28 H28A 2_657 117.1 ?
C25 C28 H28A . 117.1 ?

loop_
_geom_bond_atom_site_label_1
_geom_bond_atom_site_label_2
_geom_bond_site_symmetry_2
_geom_bond_distance
_geom_bond_publ_flag
Co1 O2 . 2.069(2) yes
Co1 O4 . 2.105(2) yes
Co1 O1W . 2.109(2) yes
Co1 N2 . 2.131(2) yes
Co1 N1 . 2.132(3) yes
Co1 O2W . 2.145(2) yes
O1W H1W1 . 0.850(10) ?
O1W H1W2 . 0.85(3) ?
O2W H2W1 . 0.850(10) ?
O2W H2W2 . 0.856(10) ?
O1 C21 . 1.246(4) ?
O2 C21 . 1.263(4) ?
O3 C13 . 1.259(4) ?
O4 C13 . 1.257(3) ?
N1 C1 . 1.319(4) ?
N1 C12 . 1.360(4) ?
N2 C10 . 1.331(4) ?
N2 C11 . 1.354(4) ?
C1 C2 . 1.399(5) ?
C1 H1A . 0.9300 ?
C2 C3 . 1.360(6) ?
C2 H2A . 0.9300 ?
C3 C4 . 1.394(6) ?
C3 H3A . 0.9300 ?
C4 C12 . 1.406(5) ?
C4 C5 . 1.440(6) ?
C5 C6 . 1.340(6) ?
C5 H5A . 0.9300 ?
C6 C7 . 1.417(5) ?
C6 H6A . 0.9300 ?
C7 C8 . 1.394(5) ?
C7 C11 . 1.415(4) ?
C8 C9 . 1.357(5) ?
C8 H8A . 0.9300 ?
C9 C10 . 1.400(4) ?
C9 H9A . 0.9300 ?
C10 H10A . 0.9300 ?
C11 C12 . 1.430(4) ?
C13 C14 . 1.499(4) ?
C14 C15 . 1.379(5) ?
C14 C19 . 1.386(4) ?
C15 C16 . 1.378(5) ?
C15 H15A . 0.9300 ?
C16 C17 . 1.379(6) ?
C16 H16A . 0.9300 ?
C17 C18 . 1.393(5) ?
C17 C20 . 1.485(5) ?
C18 C19 . 1.385(4) ?
C18 H18A . 0.9300 ?
C19 H19A . 0.9300 ?
C20 C20 2_767 1.290(8) ?
C20 H20A . 0.9300 ?
C21 C22 . 1.508(4) ?
C22 C23 . 1.381(5) ?
C22 C27 . 1.394(4) ?
C23 C24 . 1.393(4) ?
C23 H23A . 0.9300 ?
C24 C25 . 1.392(5) ?
C24 H24A . 0.9300 ?
C25 C26 . 1.388(5) ?
C25 C28 . 1.469(4) ?
C26 C27 . 1.375(4) ?
C26 H26A . 0.9300 ?
C27 H27A . 0.9300 ?
C28 C28 2_657 1.327(7) ?
C28 H28A . 0.9300 ?

loop_
_geom_hbond_atom_site_label_D
_geom_hbond_atom_site_label_H
_geom_hbond_atom_site_label_A
_geom_hbond_site_symmetry_A
_geom_hbond_distance_DH
_geom_hbond_distance_HA
_geom_hbond_distance_DA
_geom_hbond_angle_DHA
_geom_hbond_publ_flag
O1W H1W1 O2W 2_666 0.850(10) 1.900(11) 2.749(3) 177(4) yes
O1W H1W2 O3 . 0.85(3) 1.83(3) 2.653(3) 164(3) yes
O2W H2W1 O3 1_455 0.850(10) 1.83(3) 2.679(3) 172(3) yes
O2W H2W2 O1 . 0.856(10) 1.72(3) 2.564(3) 169(4) yes
O2W H2W2 O2 . 0.856(10) 2.51(4) 2.925(3) 111(3) yes

loop_
_geom_torsion_atom_site_label_1
_geom_torsion_atom_site_label_2
_geom_torsion_atom_site_label_3
_geom_torsion_atom_site_label_4
_geom_torsion_site_symmetry_4
_geom_torsion
O4 Co1 O2 C21 . -157.9(3)
O1W Co1 O2 C21 . -70.7(3)
N2 Co1 O2 C21 . 88.0(6)
N1 Co1 O2 C21 . 115.8(3)
O2W Co1 O2 C21 . 16.1(3)
O2 Co1 O4 C13 . 51.2(2)
O1W Co1 O4 C13 . -41.4(2)
N2 Co1 O4 C13 . -138.3(2)
N1 Co1 O4 C13 . 145.2(2)
O2W Co1 O4 C13 . 14.5(5)
O2 Co1 N1 C1 . 6.0(3)
O4 Co1 N1 C1 . -77.8(3)
N2 Co1 N1 C1 . -178.8(3)
O2W Co1 N1 C1 . 94.5(3)
O2 Co1 N1 C12 . -177.9(2)
O4 Co1 N1 C12 . 98.3(2)
N2 Co1 N1 C12 . -2.8(2)
O2W Co1 N1 C12 . -89.5(2)
O2 Co1 N2 C10 . -150.0(4)
O4 Co1 N2 C10 . 97.2(3)
O1W Co1 N2 C10 . 8.5(3)
N1 Co1 N2 C10 . -178.5(3)
O2W Co1 N2 C10 . -78.2(3)
O2 Co1 N2 C11 . 31.8(6)
O4 Co1 N2 C11 . -81.0(2)
O1W Co1 N2 C11 . -169.68(19)
N1 Co1 N2 C11 . 3.33(19)
O2W Co1 N2 C11 . 103.58(19)
C12 N1 C1 C2 . 1.2(5)
Co1 N1 C1 C2 . 177.2(3)
N1 C1 C2 C3 . -0.3(6)
C1 C2 C3 C4 . -1.1(6)
C2 C3 C4 C12 . 1.4(6)
C2 C3 C4 C5 . -177.9(4)
C3 C4 C5 C6 . 179.2(4)
C12 C4 C5 C6 . -0.1(5)
C4 C5 C6 C7 . 0.4(6)
C5 C6 C7 C8 . 178.5(4)
C5 C6 C7 C11 . -0.3(5)
C11 C7 C8 C9 . -0.3(5)
C6 C7 C8 C9 . -179.0(3)
C7 C8 C9 C10 . 0.3(5)
C11 N2 C10 C9 . 2.0(4)
Co1 N2 C10 C9 . -176.2(2)
C8 C9 C10 N2 . -1.2(5)
C10 N2 C11 C7 . -1.9(4)
Co1 N2 C11 C7 . 176.5(2)
C10 N2 C11 C12 . 178.1(3)
Co1 N2 C11 C12 . -3.5(3)
C8 C7 C11 N2 . 1.1(4)
C6 C7 C11 N2 . 180.0(3)
C8 C7 C11 C12 . -179.0(3)
C6 C7 C11 C12 . -0.1(4)
C1 N1 C12 C4 . -0.9(4)
Co1 N1 C12 C4 . -177.4(2)
C1 N1 C12 C11 . 178.4(3)
Co1 N1 C12 C11 . 1.9(3)
C3 C4 C12 N1 . -0.4(5)
C5 C4 C12 N1 . 178.9(3)
C3 C4 C12 C11 . -179.7(3)
C5 C4 C12 C11 . -0.3(5)
N2 C11 C12 N1 . 1.0(4)
C7 C11 C12 N1 . -178.9(3)
N2 C11 C12 C4 . -179.7(3)
C7 C11 C12 C4 . 0.4(4)
Co1 O4 C13 O3 . 63.9(3)
Co1 O4 C13 C14 . -114.4(2)
O4 C13 C14 C15 . -8.7(4)
O3 C13 C14 C15 . 172.8(3)
O4 C13 C14 C19 . 168.4(3)
O3 C13 C14 C19 . -10.0(4)
C19 C14 C15 C16 . 0.8(5)
C13 C14 C15 C16 . 178.1(3)
C14 C15 C16 C17 . 0.1(7)
C15 C16 C17 C18 . -1.3(6)
C15 C16 C17 C20 . 179.4(4)
C16 C17 C18 C19 . 1.6(6)
C20 C17 C18 C19 . -179.1(4)
C17 C18 C19 C14 . -0.7(6)
C15 C14 C19 C18 . -0.5(5)
C13 C14 C19 C18 . -177.7(3)
C16 C17 C20 C20 2_767 -177.1(6)
C18 C17 C20 C20 2_767 3.6(9)
Co1 O2 C21 O1 . 3.4(5)
Co1 O2 C21 C22 . -174.32(19)
O1 C21 C22 C23 . 176.1(3)
O2 C21 C22 C23 . -6.0(4)
O1 C21 C22 C27 . -6.3(4)
O2 C21 C22 C27 . 171.6(3)
C27 C22 C23 C24 . -0.7(5)
C21 C22 C23 C24 . 176.9(3)
C22 C23 C24 C25 . -1.3(6)
C23 C24 C25 C26 . 1.6(6)
C23 C24 C25 C28 . -178.1(3)
C24 C25 C26 C27 . 0.0(6)
C28 C25 C26 C27 . 179.7(4)
C25 C26 C27 C22 . -2.0(6)
C23 C22 C27 C26 . 2.3(5)
C21 C22 C27 C26 . -175.4(3)
C26 C25 C28 C28 2_657 -14.3(7)
C24 C25 C28 C28 2_657 165.4(5)
